data_7130911
loop_
_publ_author_name
'Hsieh, Chang-Chih'
'Li, Cheng-Yao'
'Chiang, Ming-Hsi'
'Horng, Yih-Chern'

_publ_section_title
;
 Catalytic O2 Activation toward Oxidative N-S Bond Formation by a Thiolato
 Fe(III) Complex
;
_journal_name_full 'Chemical Communications'
_journal_paper_doi 10.1039/D2CC05375F
_journal_year 2022
_chemical_formula_sum 'C9 H9 N O2 S'
_chemical_formula_weight 195.23
_space_group_crystal_system monoclinic
_space_group_IT_number 7
_space_group_name_Hall 'P -2yac'
_space_group_name_H-M_alt 'P 1 n 1'
_atom_sites_solution_hydrogens geom
_audit_creation_method SHELXL-2014
_audit_update_record
;
2022-07-28 deposited with the CCDC.	2022-10-26 downloaded from the CCDC.
;
_cell_angle_alpha 90
_cell_angle_beta 103.0875(18)
_cell_angle_gamma 90
_cell_formula_units_Z 4
_cell_length_a 10.5437(4)
_cell_length_b 7.8373(3)
_cell_length_c 10.7574(4)
_cell_measurement_reflns_used 7489
_cell_measurement_temperature 150(2)
_cell_measurement_theta_max 28.63
_cell_measurement_theta_min 2.44
_cell_volume 865.84(6)
_computing_cell_refinement 'Bruker SAINT'
_computing_data_collection 'Bruker APEX2'
_computing_data_reduction 'Bruker SAINT'
_computing_molecular_graphics 'Bruker SHELXTL'
_computing_publication_material 'Bruker SHELXTL'
_computing_structure_refinement 'SHELXL-2014 (Sheldrick 2014)'
_computing_structure_solution 'SHELXS-97 (Sheldrick 2008)'
_diffrn_ambient_temperature 150(2)
_diffrn_measured_fraction_theta_full 1.000
_diffrn_measured_fraction_theta_max 0.992
_diffrn_measurement_device_type 'Bruker APEX-II CCD'
_diffrn_measurement_method '\f and \w scans'
_diffrn_radiation_type MoK\a
_diffrn_radiation_wavelength 0.71073
_diffrn_reflns_av_R_equivalents 0.0226
_diffrn_reflns_av_unetI/netI 0.0262
_diffrn_reflns_Laue_measured_fraction_full 1.000
_diffrn_reflns_Laue_measured_fraction_max 0.992
_diffrn_reflns_limit_h_max 13
_diffrn_reflns_limit_h_min -14
_diffrn_reflns_limit_k_max 10
_diffrn_reflns_limit_k_min -10
_diffrn_reflns_limit_l_max 14
_diffrn_reflns_limit_l_min -10
_diffrn_reflns_number 11299
_diffrn_reflns_point_group_measured_fraction_full 0.913
_diffrn_reflns_point_group_measured_fraction_max 0.867
_diffrn_reflns_theta_full 25.242
_diffrn_reflns_theta_max 28.781
_diffrn_reflns_theta_min 2.442
_exptl_absorpt_coefficient_mu 0.335
_exptl_absorpt_correction_T_max 0.988
_exptl_absorpt_correction_T_min 0.901
_exptl_absorpt_correction_type multi-scan
_exptl_crystal_colour 'light yellow'
_exptl_crystal_density_diffrn 1.498
_exptl_crystal_description block
_exptl_crystal_F_000 312
_exptl_crystal_size_max 0.350
_exptl_crystal_size_mid 0.200
_exptl_crystal_size_min 0.040
_refine_diff_density_max 0.234
_refine_diff_density_min -0.225
_refine_diff_density_rms 0.044
_refine_ls_abs_structure_details
;
 Flack x determined using 1556 quotients [(I+)-(I-)]/[(I+)+(I-)]
 (Parsons, Flack and Wagner, Acta Cryst. B69 (2013) 249-259).
;
_refine_ls_abs_structure_Flack 0.38(2)
_refine_ls_extinction_method none
_refine_ls_goodness_of_fit_ref 0.657
_refine_ls_hydrogen_treatment constr
_refine_ls_matrix_type full
_refine_ls_number_parameters 237
_refine_ls_number_reflns 3902
_refine_ls_number_restraints 2
_refine_ls_restrained_S_all 0.657
_refine_ls_R_factor_all 0.0280
_refine_ls_R_factor_gt 0.0265
_refine_ls_shift/su_max 0.000
_refine_ls_shift/su_mean 0.000
_refine_ls_structure_factor_coef Fsqd
_refine_ls_weighting_details 'w=1/[\s^2^(Fo^2^)+(0.1000P)^2^+0.2000P] where P=(Fo^2^+2Fc^2^)/3'
_refine_ls_weighting_scheme calc
_refine_ls_wR_factor_gt 0.0771
_refine_ls_wR_factor_ref 0.0815
_reflns_Friedel_coverage 0.744
_reflns_Friedel_fraction_full 0.825
_reflns_Friedel_fraction_max 0.742
_reflns_number_gt 3760
_reflns_number_total 3902
_reflns_threshold_expression 'I > 2\s(I)'
_cod_data_source_file d2cc05375f2.cif
_cod_data_source_block compound3h
_cod_original_sg_symbol_H-M 'P n'
_cod_database_code 7130911
_shelx_space_group_comment
;
The symmetry employed for this shelxl refinement is uniquely defined
by the following loop, which should always be used as a source of
symmetry information in preference to the above space-group names.
They are only intended as comments.
;
_shelxl_version_number 2014-3

loop_
_space_group_symop_operation_xyz
'x, y, z'
'x+1/2, -y, z+1/2'

loop_
_atom_site_label
_atom_site_type_symbol
_atom_site_fract_x
_atom_site_fract_y
_atom_site_fract_z
_atom_site_U_iso_or_equiv
_atom_site_adp_type
_atom_site_occupancy
_atom_site_site_symmetry_order
_atom_site_calc_flag
_atom_site_refinement_flags_posn
_atom_site_refinement_flags_adp
_atom_site_refinement_flags_occupancy
_atom_site_disorder_assembly
_atom_site_disorder_group
S2 S 0.34153(5) 0.21468(7) 0.14744(5) 0.02217(13) Uani 1 1 d . . . . .
S1 S 0.13610(5) 0.45500(7) 0.88663(5) 0.02555(14) Uani 1 1 d . . . . .
C1 C -0.0386(2) 0.3553(3) 0.6903(2) 0.0196(4) Uani 1 1 d . . . . .
C7 C 0.0717(2) 0.4111(3) 0.6400(2) 0.0214(4) Uani 1 1 d . . . . .
C2 C -0.0195(2) 0.3778(3) 0.8221(2) 0.0217(4) Uani 1 1 d . . . . .
C9 C 0.4024(2) 0.4156(3) 0.7357(2) 0.0271(5) Uani 1 1 d . . . . .
H9A H 0.3767 0.3205 0.6747 0.032 Uiso 1 1 calc R U . . .
H9B H 0.4779 0.4739 0.7142 0.032 Uiso 1 1 calc R U . . .
C3 C -0.2344(2) 0.2821(3) 0.8148(3) 0.0312(5) Uani 1 1 d . . . . .
H3 H -0.3030 0.2582 0.8562 0.037 Uiso 1 1 calc R U . . .
C8 C 0.2901(2) 0.5405(3) 0.7208(3) 0.0289(5) Uani 1 1 d . . . . .
H8A H 0.3154 0.6342 0.7833 0.035 Uiso 1 1 calc R U . . .
H8B H 0.2739 0.5911 0.6343 0.035 Uiso 1 1 calc R U . . .
C4 C -0.2548(2) 0.2563(3) 0.6826(3) 0.0311(5) Uani 1 1 d . . . . .
H4 H -0.3363 0.2144 0.6358 0.037 Uiso 1 1 calc R U . . .
C5 C -0.1165(2) 0.3417(3) 0.8862(2) 0.0278(5) Uani 1 1 d . . . . .
H5 H -0.1027 0.3573 0.9759 0.033 Uiso 1 1 calc R U . . .
C6 C -0.1570(2) 0.2917(3) 0.6205(2) 0.0259(5) Uani 1 1 d . . . . .
H6 H -0.1701 0.2730 0.5312 0.031 Uiso 1 1 calc R U . . .
O1 O 0.08028(18) 0.4180(2) 0.52735(16) 0.0307(4) Uani 1 1 d . . . . .
O2 O 0.44007(18) 0.3483(2) 0.86124(18) 0.0344(4) Uani 1 1 d . . . . .
H2 H 0.4772 0.4248 0.9112 0.052 Uiso 1 1 calc R U . . .
N1 N 0.1695(2) 0.4632(3) 0.7393(2) 0.0241(4) Uani 1 1 d . . . . .
C10 C 0.5314(2) 0.0794(3) 0.3135(2) 0.0185(4) Uani 1 1 d . . . . .
C11 C 0.6527(2) 0.0048(3) 0.3635(2) 0.0235(4) Uani 1 1 d . . . . .
H11 H 0.6771 -0.0276 0.4508 0.028 Uiso 1 1 calc R U . . .
C16 C 0.4303(2) 0.1137(3) 0.3833(2) 0.0192(4) Uani 1 1 d . . . . .
C12 C 0.7364(2) -0.0207(3) 0.2828(3) 0.0275(5) Uani 1 1 d . . . . .
H12 H 0.8195 -0.0704 0.3151 0.033 Uiso 1 1 calc R U . . .
C13 C 0.6995(2) 0.0264(3) 0.1540(3) 0.0297(5) Uani 1 1 d . . . . .
H13 H 0.7579 0.0066 0.1000 0.036 Uiso 1 1 calc R U . . .
C14 C 0.4968(2) 0.1276(3) 0.1862(2) 0.0191(4) Uani 1 1 d . . . . .
C18 C 0.0870(2) 0.1458(3) 0.2786(2) 0.0267(5) Uani 1 1 d . . . . .
H18A H 0.1033 0.0216 0.2886 0.032 Uiso 1 1 calc R U . . .
H18B H 0.0156 0.1758 0.3207 0.032 Uiso 1 1 calc R U . . .
C17 C 0.2085(2) 0.2432(3) 0.3392(2) 0.0261(5) Uani 1 1 d . . . . .
H17A H 0.1950 0.3654 0.3167 0.031 Uiso 1 1 calc R U . . .
H17B H 0.2230 0.2336 0.4331 0.031 Uiso 1 1 calc R U . . .
C15 C 0.5804(2) 0.1008(3) 0.1038(2) 0.0257(5) Uani 1 1 d . . . . .
H15 H 0.5559 0.1327 0.0164 0.031 Uiso 1 1 calc R U . . .
O3 O 0.43414(15) 0.0878(2) 0.49749(16) 0.0272(4) Uani 1 1 d . . . . .
O4 O 0.05111(18) 0.1888(3) 0.14659(18) 0.0337(4) Uani 1 1 d . . . . .
H4A H 0.0277 0.1003 0.1035 0.051 Uiso 1 1 calc R U . . .
N2 N 0.32495(18) 0.1836(2) 0.30020(18) 0.0217(4) Uani 1 1 d . . . . .

loop_
_atom_site_aniso_label
_atom_site_aniso_U_11
_atom_site_aniso_U_22
_atom_site_aniso_U_33
_atom_site_aniso_U_23
_atom_site_aniso_U_13
_atom_site_aniso_U_12
S2 0.0218(2) 0.0231(2) 0.0183(2) 0.00172(19) -0.00256(18) 0.00247(18)
S1 0.0245(2) 0.0315(3) 0.0180(3) -0.0014(2) -0.00070(18) -0.0011(2)
C1 0.0214(9) 0.0193(9) 0.0168(10) 0.0000(7) 0.0017(7) 0.0056(7)
C7 0.0221(10) 0.0211(9) 0.0205(11) 0.0009(8) 0.0035(8) 0.0067(8)
C2 0.0215(9) 0.0223(10) 0.0192(11) 0.0004(8) 0.0002(7) 0.0035(7)
C9 0.0215(10) 0.0307(11) 0.0278(12) 0.0002(9) 0.0030(9) -0.0028(8)
C3 0.0257(11) 0.0312(13) 0.0390(15) 0.0038(10) 0.0121(10) 0.0002(9)
C8 0.0252(10) 0.0273(11) 0.0343(14) 0.0052(9) 0.0071(9) -0.0017(9)
C4 0.0228(10) 0.0282(11) 0.0398(15) -0.0008(10) 0.0020(10) 0.0017(9)
C5 0.0306(11) 0.0293(11) 0.0247(11) 0.0018(9) 0.0086(9) 0.0053(9)
C6 0.0263(11) 0.0249(11) 0.0228(14) -0.0019(8) -0.0023(10) 0.0031(8)
O1 0.0369(9) 0.0375(9) 0.0189(8) 0.0029(7) 0.0088(7) 0.0093(7)
O2 0.0310(9) 0.0346(9) 0.0310(10) 0.0035(8) -0.0071(7) -0.0050(7)
N1 0.0237(9) 0.0284(10) 0.0193(10) 0.0036(7) 0.0033(7) 0.0023(7)
C10 0.0178(9) 0.0178(9) 0.0192(10) -0.0007(8) 0.0024(7) 0.0005(7)
C11 0.0200(9) 0.0220(10) 0.0260(12) 0.0018(8) 0.0002(8) 0.0038(8)
C16 0.0163(8) 0.0212(9) 0.0184(10) -0.0007(8) 0.0003(7) 0.0012(7)
C12 0.0191(9) 0.0261(11) 0.0373(14) -0.0013(9) 0.0060(9) 0.0023(8)
C13 0.0279(11) 0.0309(12) 0.0340(14) -0.0059(10) 0.0147(10) -0.0037(9)
C14 0.0179(9) 0.0173(9) 0.0210(10) 0.0009(7) 0.0019(7) -0.0011(7)
C18 0.0180(9) 0.0296(11) 0.0309(12) -0.0047(9) 0.0021(8) 0.0025(8)
C17 0.0182(9) 0.0317(11) 0.0265(12) -0.0086(9) 0.0010(8) 0.0059(8)
C15 0.0272(11) 0.0286(11) 0.0227(11) -0.0004(9) 0.0085(8) -0.0027(9)
O3 0.0224(7) 0.0395(10) 0.0185(8) 0.0026(7) 0.0018(6) 0.0029(7)
O4 0.0265(8) 0.0409(10) 0.0283(10) -0.0051(8) -0.0054(7) -0.0020(7)
N2 0.0175(8) 0.0265(9) 0.0188(9) -0.0020(7) -0.0007(6) 0.0037(7)

loop_
_atom_type_symbol
_atom_type_description
_atom_type_scat_dispersion_real
_atom_type_scat_dispersion_imag
_atom_type_scat_source
C C 0.0033 0.0016 'International Tables Vol C Tables 4.2.6.8 and 6.1.1.4'
H H 0.0000 0.0000 'International Tables Vol C Tables 4.2.6.8 and 6.1.1.4'
N N 0.0061 0.0033 'International Tables Vol C Tables 4.2.6.8 and 6.1.1.4'
O O 0.0106 0.0060 'International Tables Vol C Tables 4.2.6.8 and 6.1.1.4'
S S 0.1246 0.1234 'International Tables Vol C Tables 4.2.6.8 and 6.1.1.4'

loop_
_geom_angle_atom_site_label_1
_geom_angle_atom_site_label_2
_geom_angle_atom_site_label_3
_geom_angle
_geom_angle_site_symmetry_1
_geom_angle_site_symmetry_3
_geom_angle_publ_flag
N2 S2 C14 90.51(10) . . ?
N1 S1 C2 90.96(11) . . ?
C2 C1 C6 119.9(2) . . ?
C2 C1 C7 113.3(2) . . ?
C6 C1 C7 126.8(2) . . ?
O1 C7 N1 122.9(2) . . ?
O1 C7 C1 128.2(2) . . ?
N1 C7 C1 108.9(2) . . ?
C1 C2 C5 121.7(2) . . ?
C1 C2 S1 110.85(17) . . ?
C5 C2 S1 127.42(18) . . ?
O2 C9 C8 112.6(2) . . ?
C5 C3 C4 121.5(2) . . ?
N1 C8 C9 113.6(2) . . ?
C6 C4 C3 120.2(2) . . ?
C3 C5 C2 117.6(2) . . ?
C4 C6 C1 119.1(2) . . ?
C7 N1 C8 122.8(2) . . ?
C7 N1 S1 115.95(17) . . ?
C8 N1 S1 120.86(18) . . ?
C14 C10 C11 120.5(2) . . ?
C14 C10 C16 113.45(19) . . ?
C11 C10 C16 126.1(2) . . ?
C12 C11 C10 118.4(2) . . ?
O3 C16 N2 123.5(2) . . ?
O3 C16 C10 128.11(19) . . ?
N2 C16 C10 108.38(19) . . ?
C11 C12 C13 120.5(2) . . ?
C15 C13 C12 121.5(2) . . ?
C10 C14 C15 121.4(2) . . ?
C10 C14 S2 111.57(17) . . ?
C15 C14 S2 126.98(18) . . ?
O4 C18 C17 108.6(2) . . ?
N2 C17 C18 113.66(19) . . ?
C13 C15 C14 117.6(2) . . ?
C16 N2 C17 123.3(2) . . ?
C16 N2 S2 116.07(16) . . ?
C17 N2 S2 120.40(16) . . ?

loop_
_geom_bond_atom_site_label_1
_geom_bond_atom_site_label_2
_geom_bond_distance
_geom_bond_site_symmetry_2
_geom_bond_publ_flag
S2 N2 1.709(2) . ?
S2 C14 1.735(2) . ?
S1 N1 1.700(2) . ?
S1 C2 1.739(2) . ?
C1 C2 1.396(3) . ?
C1 C6 1.396(3) . ?
C1 C7 1.457(3) . ?
C7 O1 1.237(3) . ?
C7 N1 1.368(3) . ?
C2 C5 1.387(3) . ?
C9 O2 1.420(3) . ?
C9 C8 1.516(3) . ?
C3 C5 1.386(4) . ?
C3 C4 1.404(4) . ?
C8 N1 1.463(3) . ?
C4 C6 1.378(4) . ?
C10 C14 1.387(3) . ?
C10 C11 1.398(3) . ?
C10 C16 1.461(3) . ?
C11 C12 1.386(3) . ?
C16 O3 1.236(3) . ?
C16 N2 1.373(2) . ?
C12 C13 1.401(4) . ?
C13 C15 1.380(3) . ?
C14 C15 1.401(3) . ?
C18 O4 1.425(3) . ?
C18 C17 1.507(3) . ?
C17 N2 1.461(3) . ?
